data_1566403
loop_
_publ_author_name
'Pe\~na Hueso, Adrian'
'Esparza Ruiz, Adriana'
'Flores Parra, Angelina'

_publ_section_title
;
 Bis(2-aminobenzimidazolium) sulfate monohydrate
;
_journal_coeditor_code HB4397
_journal_issue 2
_journal_name_full IUCrData
_journal_page_first x220172
_journal_paper_doi 10.1107/S2414314622001729
_journal_volume 7
_journal_year 2022
_chemical_compound_source 'synthesis as described'
_chemical_formula_iupac '2C7 H8 N3 +, S O4 2-, H2 O'
_chemical_formula_moiety '2(C7 H8 N3 +), O4 S 2-, H2 O'
_chemical_formula_sum 'C14 H18 N6 O5 S'
_chemical_formula_weight 382.4
_chemical_name_systematic
;
Bis(2-aminobenzimidazolium) sulfate monohydrate
;
_space_group_IT_number 14
_space_group_name_Hall '-P 2ybc'
_space_group_name_H-M_alt 'P 1 21/c 1'
_symmetry_cell_setting monoclinic
_symmetry_space_group_name_Hall '-P 2ybc'
_symmetry_space_group_name_H-M 'P 1 21/c 1'
_atom_sites_solution_hydrogens difmap
_atom_sites_solution_primary direct
_atom_sites_solution_secondary difmap
_audit_conform_dict_name cif_core.dic
_audit_conform_dict_version 2.3
_audit_creation_method 'WinGX routine CIF_UPDATE'
_cell_angle_alpha 90
_cell_angle_beta 127.7230(10)
_cell_angle_gamma 90
_cell_formula_units_Z 4
_cell_length_a 12.1115(2)
_cell_length_b 10.6282(2)
_cell_length_c 17.4772(3)
_cell_measurement_reflns_used 4784
_cell_measurement_temperature 293
_cell_measurement_theta_max 29
_cell_measurement_theta_min 1
_cell_volume 1779.48(6)
_computing_cell_refinement
;
DENZO/SCALEPACK (Otwinowski & Minor, 1997)
;
_computing_data_collection
;
COLLECT (Nonius, 2001)
;
_computing_data_reduction
;
DENZO/SCALEPACK (Otwinowski & Minor, 1997)
;
_computing_molecular_graphics
;
CAMERON (Watkin et al., 1996)
;
_computing_publication_material
;
CRYSTALS (Betteridge <i>et al.</i>,  2003)
;
_computing_structure_refinement
;
CRYSTALS (Betteridge <i>et al.</i>,  2003)
;
_computing_structure_solution
;
SHELXS97 (Sheldrick, 2008)
;
_diffrn_ambient_temperature 293
_diffrn_detector 'CCD plate'
_diffrn_detector_area_resol_mean 9
_diffrn_measured_fraction_theta_full 0.995
_diffrn_measured_fraction_theta_max 0.994
_diffrn_measurement_device '95mm CCD camera on \k-goniostat'
_diffrn_measurement_device_type 'Nonius KappaCCD'
_diffrn_measurement_method '\f & \w scans'
_diffrn_radiation_monochromator graphite
_diffrn_radiation_probe x-ray
_diffrn_radiation_type 'Mo K\a'
_diffrn_radiation_wavelength 0.71073
_diffrn_reflns_av_R_equivalents 0.04
_diffrn_reflns_av_unetI/netI 0.0509
_diffrn_reflns_limit_h_max 16
_diffrn_reflns_limit_h_min -15
_diffrn_reflns_limit_k_max 14
_diffrn_reflns_limit_k_min -14
_diffrn_reflns_limit_l_max 23
_diffrn_reflns_limit_l_min -23
_diffrn_reflns_number 9132
_diffrn_reflns_theta_full 28.109
_diffrn_reflns_theta_max 28.682
_diffrn_reflns_theta_min 2.126
_diffrn_source 'Enraf Nonius FR590'
_diffrn_standards_number 0
_exptl_absorpt_coefficient_mu 0.221
_exptl_absorpt_correction_type none
_exptl_crystal_colour colourless
_exptl_crystal_density_diffrn 1.427
_exptl_crystal_density_method 'not measured'
_exptl_crystal_description prism
_exptl_crystal_F_000 800
_exptl_crystal_size_max 0.25
_exptl_crystal_size_mid 0.25
_exptl_crystal_size_min 0.17
_refine_diff_density_max 0.25
_refine_diff_density_min -0.31
_refine_ls_extinction_method None
_refine_ls_goodness_of_fit_ref 1.0344
_refine_ls_hydrogen_treatment mixed
_refine_ls_matrix_type full
_refine_ls_number_parameters 265
_refine_ls_number_reflns 2429
_refine_ls_number_restraints 0
_refine_ls_restrained_S_all 1.075
_refine_ls_R_factor_all 0.0922
_refine_ls_R_factor_gt 0.0408
_refine_ls_shift/su_max 0.000228
_refine_ls_shift/su_mean 0
_refine_ls_structure_factor_coef F
_refine_ls_weighting_details
;
Method, part 1, Chebychev polynomial, (Watkin, 1994, Prince,
1982)
[weight] = 1.0/[A~0~*T~0~(x)+A~1~*T~1~(x) ... +A~n-1~]*T~n-1~(x)]
where A~i~ are the Chebychev coefficients listed below and x= Fcalc/Fmax
Method = Robust Weighting (Prince, 1982)
W = [weight] * [1-(deltaF/6*sigmaF)^2^]^2^
A~i~ are:
0.914 0.838 0.564 0.170 0.849E-01
;
_refine_ls_weighting_scheme calc
_refine_ls_wR_factor_all 0.1178
_refine_ls_wR_factor_gt 0.0496
_refine_ls_wR_factor_ref 0.0496
_reflns_number_gt 2429
_reflns_number_total 4563
_reflns_threshold_expression I>3.0\s(I)
_cod_data_source_file hb4397sup1.cif
_cod_data_source_block I
_cod_database_code 1566403

loop_
_symmetry_equiv_pos_as_xyz
x,y,z
-x,-y,-z
-x,y+1/2,-z+1/2
x,-y+1/2,z+1/2

loop_
_atom_site_type_symbol
_atom_site_label
_atom_site_fract_x
_atom_site_fract_y
_atom_site_fract_z
_atom_site_U_iso_or_equiv
_atom_site_adp_type
_atom_site_occupancy
_atom_site_disorder_assembly
_atom_site_disorder_group
C C2 0.5660(3) 0.1533(2) -0.12552(17) 0.0484 Uani 1 . .
C C4 0.5449(3) 0.1836(2) 0.0688(2) 0.0626 Uani 1 . .
C C5 0.6271(4) 0.1200(3) 0.1556(2) 0.0725 Uani 1 . .
C C6 0.7293(3) 0.0372(3) 0.1756(2) 0.0728 Uani 1 . .
C C7 0.7524(3) 0.0132(3) 0.1090(2) 0.0682 Uani 1 . .
C C8 0.6705(3) 0.0761(2) 0.02241(18) 0.0503 Uani 1 . .
C C9 0.5691(2) 0.1616(2) 0.00250(16) 0.047 Uani 1 . .
C C12 0.9604(2) 0.2887(2) 0.21087(16) 0.047 Uani 1 . .
C C14 0.8306(3) 0.3839(3) -0.0275(2) 0.0719 Uani 1 . .
C C15 0.7199(4) 0.4642(3) -0.0859(2) 0.0819 Uani 1 . .
C C16 0.6467(4) 0.5164(3) -0.0557(2) 0.0786 Uani 1 . .
C C17 0.6837(3) 0.4930(3) 0.03457(18) 0.0617 Uani 1 . .
C C18 0.7951(2) 0.4131(2) 0.09334(16) 0.0479 Uani 1 . .
C C19 0.8659(3) 0.3583(2) 0.06268(17) 0.0521 Uani 1 . .
H H1 0.700(3) 0.023(3) -0.073(2) 0.0781 Uiso 1 . .
H H3 0.440(3) 0.256(3) -0.122(2) 0.0603 Uiso 1 . .
H H4 0.476 0.2396 0.0553 0.0818 Uiso 1 . .
H H5 0.6134 0.1333 0.2013 0.0945 Uiso 1 . .
H H6 0.7819 -0.0041 0.2343 0.0851 Uiso 1 . .
H H7 0.82 -0.0425 0.1215 0.0843 Uiso 1 . .
H H11 0.830(3) 0.384(3) 0.220(2) 0.0595 Uiso 1 . .
H H13 1.021(3) 0.235(3) 0.136(2) 0.0682 Uiso 1 . .
H H14 0.8797 0.3482 -0.0463 0.0925 Uiso 1 . .
H H15 0.6943 0.4849 -0.1462 0.0986 Uiso 1 . .
H H16 0.5679 0.568 -0.0992 0.0857 Uiso 1 . .
H H17 0.6367 0.5309 0.0569 0.0697 Uiso 1 . .
H H101 0.580(3) 0.137(3) -0.227(2) 0.0811 Uiso 1 . .
H H102 0.472(3) 0.237(3) -0.247(2) 0.0806 Uiso 1 . .
H H201 1.041(3) 0.247(3) 0.339(2) 0.07 Uiso 1 . .
H H202 1.115(3) 0.183(3) 0.301(2) 0.0698 Uiso 1 . .
H H261 0.979(7) 0.918(6) 0.069(5) 0.1811 Uiso 1 . .
H H262 0.925(6) 0.838(6) 0.005(5) 0.1804 Uiso 1 . .
N N1 0.6657(2) 0.0745(2) -0.05947(16) 0.0562 Uani 1 . .
N N3 0.5078(2) 0.20819(19) -0.08953(14) 0.0477 Uani 1 . .
N N10 0.5301(3) 0.1737(2) -0.21296(17) 0.0601 Uani 1 . .
N N11 0.85749(19) 0.3685(2) 0.18649(14) 0.0479 Uani 1 . .
N N13 0.9688(2) 0.2826(2) 0.13810(14) 0.0539 Uani 1 . .
N N20 1.0417(2) 0.2263(2) 0.29315(16) 0.0582 Uani 1 . .
O O22 0.72767(16) 0.64914(16) 0.21275(11) 0.0506 Uani 1 . .
O O23 0.72874(19) 0.44104(15) 0.26788(13) 0.0584 Uani 1 . .
O O24 0.8960(2) 0.5933(2) 0.37860(12) 0.0746 Uani 1 . .
O O25 0.6554(2) 0.61476(17) 0.31313(14) 0.0657 Uani 1 . .
O O26 0.9603(4) 0.8443(3) 0.06107(18) 0.1136 Uani 1 . .
S S21 0.75054(6) 0.57563(5) 0.29273(4) 0.0431 Uani 1 . .

loop_
_atom_site_aniso_label
_atom_site_aniso_U_11
_atom_site_aniso_U_22
_atom_site_aniso_U_33
_atom_site_aniso_U_12
_atom_site_aniso_U_13
_atom_site_aniso_U_23
C2 0.0604(14) 0.0435(12) 0.0537(13) 0.0027(10) 0.0411(12) -0.0021(10)
C4 0.0850(19) 0.0550(15) 0.0668(16) 0.0109(13) 0.0563(16) 0.0013(12)
C5 0.109(2) 0.0657(17) 0.0641(17) 0.0001(17) 0.0640(18) 0.0001(14)
C6 0.087(2) 0.0733(18) 0.0555(15) 0.0049(16) 0.0420(16) 0.0142(14)
C7 0.0703(17) 0.0651(17) 0.0705(17) 0.0194(14) 0.0436(15) 0.0185(14)
C8 0.0577(14) 0.0464(12) 0.0551(14) 0.0060(11) 0.0388(12) 0.0017(11)
C9 0.0580(13) 0.0411(11) 0.0484(12) 0.0015(10) 0.0358(11) -0.0010(10)
C12 0.0421(11) 0.0541(13) 0.0449(12) -0.0005(10) 0.0266(11) -0.0062(11)
C14 0.086(2) 0.087(2) 0.0555(16) 0.0163(16) 0.0498(16) -0.0027(14)
C15 0.107(3) 0.085(2) 0.0498(15) 0.0272(19) 0.0461(17) 0.0063(14)
C16 0.090(2) 0.0757(19) 0.0485(15) 0.0291(17) 0.0315(15) -0.0001(14)
C17 0.0615(15) 0.0649(16) 0.0475(14) 0.0171(13) 0.0277(12) -0.0065(12)
C18 0.0467(12) 0.0520(13) 0.0425(12) 0.0014(10) 0.0261(11) -0.0085(10)
C19 0.0542(14) 0.0561(14) 0.0480(13) 0.0051(11) 0.0322(12) -0.0054(11)
N1 0.0716(14) 0.0522(12) 0.0658(13) 0.0182(11) 0.0527(12) 0.0089(10)
N3 0.0555(11) 0.0470(10) 0.0480(11) 0.0102(9) 0.0356(10) 0.0018(9)
N10 0.0807(16) 0.0608(13) 0.0583(13) 0.0140(11) 0.0525(13) 0.0042(10)
N11 0.0440(10) 0.0592(12) 0.0450(10) 0.0050(9) 0.0296(9) -0.0045(9)
N13 0.0522(12) 0.0660(13) 0.0499(11) 0.0139(10) 0.0345(10) -0.0004(10)
N20 0.0551(12) 0.0685(14) 0.0502(12) 0.0098(11) 0.0318(11) 0.0020(11)
O22 0.0481(9) 0.0669(10) 0.0421(8) 0.0040(7) 0.0302(8) 0.0120(7)
O23 0.0752(12) 0.0507(9) 0.0791(12) -0.0031(8) 0.0624(11) -0.0046(8)
O24 0.0619(11) 0.1028(15) 0.0410(9) -0.0251(11) 0.0223(9) 0.0111(9)
O25 0.0948(14) 0.0562(10) 0.0907(13) 0.0093(9) 0.0796(12) 0.0092(9)
O26 0.144(2) 0.148(3) 0.0652(14) -0.069(2) 0.0725(17) -0.0286(16)
S21 0.0483(3) 0.0508(3) 0.0396(3) -0.0046(3) 0.0317(3) 0.0008(2)

loop_
_atom_type_symbol
_atom_type_scat_dispersion_real
_atom_type_scat_dispersion_imag
_atom_type_scat_source
C 0.0033 0.0016 'International Tables Vol C 4.2.6.8 and 6.1.1.4'
H 0 0 'International Tables Vol C 4.2.6.8 and 6.1.1.4'
N 0.0061 0.0033 'International Tables Vol C 4.2.6.8 and 6.1.1.4'
O 0.0106 0.006 'International Tables Vol C 4.2.6.8 and 6.1.1.4'
S 0.1246 0.1234 'International Tables Vol C 4.2.6.8 and 6.1.1.4'

loop_
_geom_angle_atom_site_label_1
_geom_angle_atom_site_label_2
_geom_angle_atom_site_label_3
_geom_angle_site_symmetry_1
_geom_angle_site_symmetry_2
_geom_angle_site_symmetry_3
_geom_angle
_geom_angle_publ_flag
N1 C2 N3 . . . 109.0(2) no
N1 C2 N10 . . . 125.7(2) no
N3 C2 N10 . . . 125.2(2) no
C5 C4 C9 . . . 117.5(2) no
C5 C4 H4 . . . 121.5 no
C9 C4 H4 . . . 121 no
C4 C5 C6 . . . 121.5(3) no
C4 C5 H5 . . . 119.2 no
C6 C5 H5 . . . 119.3 no
C5 C6 C7 . . . 121.3(3) no
C5 C6 H6 . . . 119.3 no
C7 C6 H6 . . . 119.4 no
C6 C7 C8 . . . 117.2(3) no
C6 C7 H7 . . . 122 no
C8 C7 H7 . . . 120.8 no
C7 C8 C9 . . . 121.8(2) no
C7 C8 N1 . . . 132.3(2) no
C9 C8 N1 . . . 106.0(2) no
C8 C9 C4 . . . 120.7(2) no
C8 C9 N3 . . . 106.76(19) no
C4 C9 N3 . . . 132.5(2) no
N11 C12 N13 . . . 109.0(2) no
N11 C12 N20 . . . 126.2(2) no
N13 C12 N20 . . . 124.8(2) no
C15 C14 C19 . . . 116.6(2) no
C15 C14 H14 . . . 122.8 no
C19 C14 H14 . . . 120.7 no
C14 C15 C16 . . . 121.6(3) no
C14 C15 H15 . . . 119.2 no
C16 C15 H15 . . . 119.3 no
C15 C16 C17 . . . 121.7(3) no
C15 C16 H16 . . . 119.2 no
C17 C16 H16 . . . 119.1 no
C16 C17 C18 . . . 116.8(2) no
C16 C17 H17 . . . 122.5 no
C18 C17 H17 . . . 120.8 no
C17 C18 C19 . . . 121.7(2) no
C17 C18 N11 . . . 131.6(2) no
C19 C18 N11 . . . 106.7(2) no
C18 C19 C14 . . . 121.6(2) no
C18 C19 N13 . . . 106.5(2) no
C14 C19 N13 . . . 131.8(2) no
C8 N1 C2 . . . 109.08(19) no
C8 N1 H1 . . . 127(2) no
C2 N1 H1 . . . 122(2) no
C9 N3 C2 . . . 109.2(2) no
C9 N3 H3 . . . 128.6(19) no
C2 N3 H3 . . . 121.9(19) no
H102 N10 C2 . . . 117(2) no
H102 N10 H101 . . . 124(3) no
C2 N10 H101 . . . 117(2) no
C18 N11 C12 . . . 108.65(18) no
C18 N11 H11 . . . 125.7(19) no
C12 N11 H11 . . . 125.5(19) no
C19 N13 C12 . . . 109.13(19) no
C19 N13 H13 . . . 125(2) no
C12 N13 H13 . . . 126(2) no
H202 N20 C12 . . . 114.7(18) no
H202 N20 H201 . . . 124(3) no
C12 N20 H201 . . . 118(2) no
H261 O26 H262 . . . 100(6) no
O22 S21 O23 . . . 109.89(10) no
O22 S21 O24 . . . 108.29(10) no
O23 S21 O24 . . . 108.23(12) no
O22 S21 O25 . . . 111.26(10) no
O23 S21 O25 . . . 108.86(10) no
O24 S21 O25 . . . 110.26(13) no

loop_
_geom_bond_atom_site_label_1
_geom_bond_atom_site_label_2
_geom_bond_site_symmetry_1
_geom_bond_site_symmetry_2
_geom_bond_distance
_geom_bond_publ_flag
C2 N1 . . 1.336(3) no
C2 N3 . . 1.333(3) no
C2 N10 . . 1.326(3) no
C4 C5 . . 1.380(4) no
C4 C9 . . 1.377(3) no
C4 H4 . . 0.931 no
C5 C6 . . 1.379(4) no
C5 H5 . . 0.92 no
C6 C7 . . 1.378(4) no
C6 H6 . . 0.922 no
C7 C8 . . 1.373(4) no
C7 H7 . . 0.921 no
C8 C9 . . 1.390(3) no
C8 N1 . . 1.396(3) no
C9 N3 . . 1.386(3) no
C12 N11 . . 1.343(3) no
C12 N13 . . 1.338(3) no
C12 N20 . . 1.321(3) no
C14 C15 . . 1.376(4) no
C14 C19 . . 1.385(4) no
C14 H14 . . 0.919 no
C15 C16 . . 1.394(4) no
C15 H15 . . 0.925 no
C16 C17 . . 1.374(4) no
C16 H16 . . 0.95 no
C17 C18 . . 1.379(3) no
C17 H17 . . 0.955 no
C18 C19 . . 1.387(3) no
C18 N11 . . 1.393(3) no
C19 N13 . . 1.389(3) no
H1 N1 . . 0.80(3) no
H3 N3 . . 0.83(3) no
H11 N11 . . 0.85(3) no
H13 N13 . . 0.83(3) no
H101 N10 . . 0.87(3) no
H102 N10 . . 0.89(3) no
H201 N20 . . 0.83(3) no
H202 N20 . . 0.93(3) no
H261 O26 . . 0.81(6) no
H262 O26 . . 0.79(6) no
O22 S21 . . 1.4723(15) no
O23 S21 . . 1.4711(18) no
O24 S21 . . 1.4680(19) no
O25 S21 . . 1.4596(16) no

loop_
_geom_hbond_atom_site_label_D
_geom_hbond_atom_site_label_H
_geom_hbond_atom_site_label_A
_geom_hbond_site_symmetry_A
_geom_hbond_distance_DH
_geom_hbond_distance_HA
_geom_hbond_distance_DA
_geom_hbond_angle_DHA
N1 H1 O25 4_554 0.81(4) 2.25(3) 2.946(3) 144(3)
N3 H3 O22 2_665 0.83(3) 1.93(3) 2.749(3) 172(3)
N11 H11 O23 . 0.85(4) 1.96(4) 2.786(4) 166(3)
N13 H13 O24 3_745 0.83(4) 1.91(4) 2.720(3) 165(3)
N10 H101 O23 4_554 0.87(4) 2.03(4) 2.894(5) 169(3)
N10 H102 O25 2_665 0.89(3) 2.00(3) 2.890(3) 175(3)
N20 H201 O26 3_745 0.84(3) 2.04(3) 2.853(4) 165(3)
N20 H202 O22 3_745 0.93(4) 2.09(4) 2.973(4) 157(3)
O26 H261 O24 3_755 0.80(7) 2.22(7) 2.983(4) 160(7)
O26 H262 O24 4_564 0.80(7) 2.14(7) 2.860(4) 150(6)
C17 H17 O22 . 0.95 2.56 3.272(3) 132

_cod_database_fobs_code 1566403
